data_7128002
loop_
_publ_author_name
'Wenger, John S.'
'Johnstone, Timothy C.'

_publ_section_title
;
 Unsupported monomeric stibine oxides (R<sub>3</sub>SbO) remain
 undiscovered.
;
_journal_issue 28
_journal_name_full 'Chemical communications (Cambridge, England)'
_journal_page_first 3484
_journal_page_last 3487
_journal_paper_doi 10.1039/d1cc00619c
_journal_volume 57
_journal_year 2021
_chemical_formula_moiety 'C27 H34 O Sb, C F3 O3 S'
_chemical_formula_sum 'C28 H34 F3 O4 S Sb'
_chemical_formula_weight 645.36
_space_group_crystal_system monoclinic
_space_group_IT_number 14
_space_group_name_Hall '-P 2yn'
_space_group_name_H-M_alt 'P 1 21/n 1'
_atom_sites_solution_hydrogens mixed
_atom_sites_solution_primary dual
_atom_sites_solution_secondary difmap
_audit_creation_method SHELXL-2018/3
_audit_update_record
;
2021-02-02 deposited with the CCDC.	2021-03-03 downloaded from the CCDC.
;
_cell_angle_alpha 90
_cell_angle_beta 95.2150(10)
_cell_angle_gamma 90
_cell_formula_units_Z 4
_cell_length_a 10.4609(2)
_cell_length_b 22.0134(4)
_cell_length_c 12.4071(2)
_cell_measurement_reflns_used 67191
_cell_measurement_temperature 100(2)
_cell_measurement_theta_max 31.113
_cell_measurement_theta_min 2.163
_cell_volume 2845.28(9)
_computing_cell_refinement 'CrysAlisPro 1.171.41.58a (Rigaku OD, 2020)'
_computing_data_collection 'CrysAlisPro 1.171.41.58a (Rigaku OD, 2020)'
_computing_data_reduction 'CrysAlisPro 1.171.41.58a (Rigaku OD, 2020)'
_computing_molecular_graphics 'Olex2 1.3 (Dolomanov et al., 2009)'
_computing_publication_material 'Olex2 1.3 (Dolomanov et al., 2009)'
_computing_structure_refinement 'SHELXL-2018/3 (Sheldrick, 2018)'
_computing_structure_solution 'SHELXT 2018/2 (Sheldrick, 2018)'
_diffrn_ambient_temperature 100(2)
_diffrn_measured_fraction_theta_full 1.000
_diffrn_measured_fraction_theta_max 0.869
_diffrn_measurement_device_type 'PhotonJet (Mo) X-ray Source'
_diffrn_radiation_type MoK\a
_diffrn_radiation_wavelength 0.71073
_diffrn_reflns_av_R_equivalents 0.0429
_diffrn_reflns_av_unetI/netI 0.0275
_diffrn_reflns_Laue_measured_fraction_full 1.000
_diffrn_reflns_Laue_measured_fraction_max 0.869
_diffrn_reflns_limit_h_max 14
_diffrn_reflns_limit_h_min -15
_diffrn_reflns_limit_k_max 31
_diffrn_reflns_limit_k_min -30
_diffrn_reflns_limit_l_max 17
_diffrn_reflns_limit_l_min -18
_diffrn_reflns_number 67191
_diffrn_reflns_point_group_measured_fraction_full 1.000
_diffrn_reflns_point_group_measured_fraction_max 0.869
_diffrn_reflns_theta_full 25.242
_diffrn_reflns_theta_max 31.113
_diffrn_reflns_theta_min 2.163
_diffrn_source 'micro-focus sealed X-ray tube'
_exptl_absorpt_coefficient_mu 1.094
_exptl_absorpt_correction_type multi-scan
_exptl_absorpt_process_details 'CrysAlisPro 1.171.41.58a (Rigaku Oxford Diffraction, 2020)'
_exptl_crystal_colour colorless
_exptl_crystal_density_diffrn 1.507
_exptl_crystal_description block
_exptl_crystal_F_000 1312
_exptl_crystal_size_max 0.100
_exptl_crystal_size_mid 0.070
_exptl_crystal_size_min 0.060
_exptl_transmission_factor_max 0.936
_exptl_transmission_factor_min 0.912
_refine_diff_density_max 3.203
_refine_diff_density_min -0.428
_refine_diff_density_rms 0.081
_refine_ls_extinction_method none
_refine_ls_goodness_of_fit_ref 1.068
_refine_ls_hydrogen_treatment mixed
_refine_ls_matrix_type full
_refine_ls_number_parameters 383
_refine_ls_number_reflns 7972
_refine_ls_number_restraints 1
_refine_ls_restrained_S_all 1.068
_refine_ls_R_factor_all 0.0377
_refine_ls_R_factor_gt 0.0291
_refine_ls_shift/su_max 0.002
_refine_ls_shift/su_mean 0.000
_refine_ls_structure_factor_coef Fsqd
_refine_ls_weighting_details 'w=1/[\s^2^(Fo^2^)+(0.0365P)^2^+1.8526P] where P=(Fo^2^+2Fc^2^)/3'
_refine_ls_weighting_scheme calc
_refine_ls_wR_factor_gt 0.0709
_refine_ls_wR_factor_ref 0.0734
_reflns_Friedel_coverage 0.000
_reflns_number_gt 6764
_reflns_number_total 7972
_reflns_threshold_expression 'I > 2\s(I)'
_cod_data_source_file d1cc00619c2.cif
_cod_data_source_block 2
_cod_depositor_comments 'Adding full bibliography for 7128001--7128003.cif.'
_cod_original_sg_symbol_H-M 'P 21/n'
_cod_database_code 7128002
_shelx_shelxl_version_number 2018/3
_shelx_space_group_comment
;
The symmetry employed for this shelxl refinement is uniquely defined
by the following loop, which should always be used as a source of
symmetry information in preference to the above space-group names.
They are only intended as comments.
;
_shelx_estimated_absorpt_t_min 0.898
_shelx_estimated_absorpt_t_max 0.937

loop_
_space_group_symop_operation_xyz
'x, y, z'
'-x+1/2, y+1/2, -z+1/2'
'-x, -y, -z'
'x-1/2, -y-1/2, z-1/2'

loop_
_atom_site_label
_atom_site_type_symbol
_atom_site_fract_x
_atom_site_fract_y
_atom_site_fract_z
_atom_site_U_iso_or_equiv
_atom_site_adp_type
_atom_site_occupancy
_atom_site_site_symmetry_order
_atom_site_calc_flag
_atom_site_refinement_flags_posn
_atom_site_refinement_flags_adp
_atom_site_refinement_flags_occupancy
_atom_site_disorder_assembly
_atom_site_disorder_group
Sb1 Sb 0.56397(2) 0.66001(2) 0.66695(2) 0.01477(5) Uani 1 1 d . . . . .
O1 O 0.38270(14) 0.66912(7) 0.63652(14) 0.0263(3) Uani 1 1 d D . . . .
H1O1 H 0.343(3) 0.6505(12) 0.681(2) 0.039 Uiso 1 1 d D U . . .
C11 C 0.58952(18) 0.57969(8) 0.76098(15) 0.0157(3) Uani 1 1 d . . . . .
C12 C 0.67450(17) 0.57842(8) 0.85615(15) 0.0167(3) Uani 1 1 d . . . . .
C13 C 0.67752(18) 0.52610(9) 0.91916(15) 0.0195(4) Uani 1 1 d . . . . .
H13 H 0.733688 0.524658 0.983734 0.023 Uiso 1 1 calc R U . . .
C14 C 0.60119(18) 0.47580(9) 0.89095(16) 0.0193(4) Uani 1 1 d . . . . .
C15 C 0.52192(18) 0.47773(9) 0.79487(16) 0.0192(4) Uani 1 1 d . . . . .
H15 H 0.471090 0.443207 0.773969 0.023 Uiso 1 1 calc R U . . .
C16 C 0.51474(18) 0.52897(8) 0.72804(15) 0.0174(3) Uani 1 1 d . . . . .
C17 C 0.76233(19) 0.63042(9) 0.89096(16) 0.0222(4) Uani 1 1 d . . . . .
H17A H 0.712076 0.663488 0.918979 0.033 Uiso 1 1 calc R U . . .
H17B H 0.805050 0.645009 0.828801 0.033 Uiso 1 1 calc R U . . .
H17C H 0.827008 0.616584 0.947760 0.033 Uiso 1 1 calc R U . . .
C18 C 0.6076(2) 0.42028(9) 0.96253(18) 0.0267(4) Uani 1 1 d . . . . .
H18A H 0.538589 0.392141 0.937496 0.040 Uiso 1 1 calc R U . . .
H18B H 0.597585 0.432419 1.037288 0.040 Uiso 1 1 calc R U . . .
H18C H 0.690781 0.400203 0.959303 0.040 Uiso 1 1 calc R U . . .
C19 C 0.42836(19) 0.52628(9) 0.62390(16) 0.0220(4) Uani 1 1 d . . . . .
H19A H 0.424046 0.484391 0.597065 0.033 Uiso 1 1 calc R U . . .
H19B H 0.462866 0.552643 0.569869 0.033 Uiso 1 1 calc R U . . .
H19C H 0.342085 0.540056 0.637122 0.033 Uiso 1 1 calc R U . . .
C21 C 0.61887(19) 0.74108(8) 0.75100(15) 0.0185(4) Uani 1 1 d . . . . .
C22 C 0.7202(2) 0.77675(9) 0.71990(17) 0.0248(4) Uani 1 1 d . . . . .
C23 C 0.7429(3) 0.83205(10) 0.7726(2) 0.0355(6) Uani 1 1 d . . . . .
H23 H 0.810310 0.857156 0.751775 0.043 Uiso 1 1 calc R U . . .
C24 C 0.6715(3) 0.85178(10) 0.8535(2) 0.0411(7) Uani 1 1 d . . . . .
C25 C 0.5752(3) 0.81388(11) 0.8866(2) 0.0373(6) Uani 1 1 d . . . . .
H25 H 0.527990 0.826273 0.944733 0.045 Uiso 1 1 calc R U . . .
C26 C 0.5469(2) 0.75821(10) 0.83607(17) 0.0261(4) Uani 1 1 d . . . . .
C27 C 0.8064(2) 0.75811(11) 0.63503(19) 0.0329(5) Uani 1 1 d . . . . .
H27A H 0.830500 0.715339 0.645394 0.049 Uiso 1 1 calc R U . . .
H27B H 0.883940 0.783343 0.641373 0.049 Uiso 1 1 calc R U . . .
H27C H 0.761045 0.763500 0.563036 0.049 Uiso 1 1 calc R U . . .
C28 C 0.6977(4) 0.91262(13) 0.9076(3) 0.0735(13) Uani 1 1 d . . . . .
H28A H 0.650350 0.944396 0.865519 0.110 Uiso 1 1 calc R U . . .
H28B H 0.789908 0.921363 0.911370 0.110 Uiso 1 1 calc R U . . .
H28C H 0.669999 0.911547 0.980902 0.110 Uiso 1 1 calc R U . . .
C29 C 0.4443(2) 0.71902(12) 0.8770(2) 0.0368(5) Uani 1 1 d . . . . .
H29A H 0.431893 0.730392 0.951656 0.055 Uiso 1 1 calc R U . . .
H29B H 0.470318 0.676297 0.874699 0.055 Uiso 1 1 calc R U . . .
H29C H 0.363832 0.724769 0.831236 0.055 Uiso 1 1 calc R U . . .
C31 C 0.62150(18) 0.65958(8) 0.50782(15) 0.0154(3) Uani 1 1 d . . . . .
C32 C 0.71493(18) 0.61874(8) 0.47713(15) 0.0165(3) Uani 1 1 d . . . . .
C33 C 0.75079(19) 0.62234(9) 0.37202(16) 0.0207(4) Uani 1 1 d . . . . .
H33 H 0.812540 0.594491 0.349666 0.025 Uiso 1 1 calc R U . . .
C34 C 0.6988(2) 0.66554(9) 0.29866(17) 0.0244(4) Uani 1 1 d . . . . .
C35 C 0.6088(2) 0.70609(10) 0.33200(17) 0.0252(4) Uani 1 1 d . . . . .
H35 H 0.573962 0.736044 0.282615 0.030 Uiso 1 1 calc R U . . .
C36 C 0.56803(19) 0.70417(9) 0.43590(16) 0.0203(4) Uani 1 1 d . . . . .
C37 C 0.77989(19) 0.57283(9) 0.55439(16) 0.0212(4) Uani 1 1 d . . . . .
H37A H 0.843090 0.549757 0.517433 0.032 Uiso 1 1 calc R U . . .
H37B H 0.715464 0.544968 0.578938 0.032 Uiso 1 1 calc R U . . .
H37C H 0.823250 0.593985 0.616917 0.032 Uiso 1 1 calc R U . . .
C38 C 0.7427(3) 0.66885(12) 0.18576(19) 0.0367(6) Uani 1 1 d . . . . .
H38A H 0.700565 0.636746 0.140789 0.055 Uiso 1 1 calc R U . . .
H38B H 0.835988 0.663375 0.189577 0.055 Uiso 1 1 calc R U . . .
H38C H 0.719971 0.708565 0.153866 0.055 Uiso 1 1 calc R U . . .
C39 C 0.4728(2) 0.75135(10) 0.46641(19) 0.0295(5) Uani 1 1 d . . . . .
H39A H 0.469802 0.784841 0.414198 0.044 Uiso 1 1 calc R U . . .
H39B H 0.499218 0.766947 0.539005 0.044 Uiso 1 1 calc R U . . .
H39C H 0.387472 0.732867 0.465808 0.044 Uiso 1 1 calc R U . . .
S1SA S 0.11458(10) 0.60849(5) 0.79589(13) 0.0261(4) Uani 0.499(3) 1 d . . P A 1
O2SA O 0.0981(3) 0.61598(17) 0.9085(3) 0.0370(9) Uani 0.499(3) 1 d . . P A 1
C1SA C 0.0666(4) 0.5300(2) 0.7666(5) 0.0262(9) Uani 0.499(3) 1 d . . P A 1
F1SA F 0.0732(3) 0.51582(14) 0.6636(2) 0.0339(7) Uani 0.499(3) 1 d . . P A 1
S1SB S 0.10240(10) 0.59613(6) 0.73127(12) 0.0289(4) Uani 0.501(3) 1 d . . P A 2
O2SB O 0.0970(3) 0.5625(2) 0.6318(3) 0.0433(11) Uani 0.501(3) 1 d . . P A 2
C1SB C 0.0615(4) 0.5393(2) 0.8282(5) 0.0314(10) Uani 0.501(3) 1 d . . P A 2
F1SB F 0.0656(3) 0.56108(15) 0.9289(2) 0.0402(8) Uani 0.501(3) 1 d . . P A 2
O1SA O 0.23947(17) 0.61062(10) 0.77219(15) 0.0437(5) Uani 1 1 d . . . . .
O3SA O 0.01670(19) 0.64262(8) 0.72995(16) 0.0434(5) Uani 1 1 d . . . . .
F2SA F 0.14189(15) 0.49138(7) 0.82898(13) 0.0450(4) Uani 1 1 d . . . . .
F3SA F -0.05542(13) 0.51880(7) 0.79639(14) 0.0422(3) Uani 1 1 d . . . . .

loop_
_atom_site_aniso_label
_atom_site_aniso_U_11
_atom_site_aniso_U_22
_atom_site_aniso_U_33
_atom_site_aniso_U_23
_atom_site_aniso_U_13
_atom_site_aniso_U_12
Sb1 0.01571(7) 0.01289(7) 0.01594(7) -0.00012(4) 0.00267(4) -0.00111(4)
O1 0.0151(7) 0.0299(8) 0.0338(8) 0.0057(6) 0.0017(6) 0.0010(6)
C11 0.0185(8) 0.0141(8) 0.0149(8) 0.0006(6) 0.0032(7) -0.0010(7)
C12 0.0161(8) 0.0171(8) 0.0174(8) -0.0029(7) 0.0040(7) -0.0020(7)
C13 0.0195(9) 0.0217(9) 0.0171(9) 0.0018(7) 0.0010(7) 0.0002(7)
C14 0.0218(9) 0.0167(9) 0.0203(9) 0.0026(7) 0.0065(7) 0.0011(7)
C15 0.0200(9) 0.0141(8) 0.0237(9) -0.0009(7) 0.0030(7) -0.0028(7)
C16 0.0180(8) 0.0165(9) 0.0179(9) -0.0011(7) 0.0029(7) -0.0002(7)
C17 0.0226(10) 0.0225(10) 0.0205(9) -0.0001(7) -0.0028(7) -0.0066(8)
C18 0.0326(11) 0.0186(10) 0.0290(11) 0.0067(8) 0.0038(9) 0.0010(8)
C19 0.0240(9) 0.0202(9) 0.0211(9) -0.0015(7) -0.0027(7) -0.0045(8)
C21 0.0255(10) 0.0115(8) 0.0182(9) -0.0020(6) 0.0001(7) -0.0006(7)
C22 0.0325(11) 0.0200(10) 0.0206(10) 0.0040(8) -0.0037(8) -0.0067(8)
C23 0.0506(15) 0.0178(10) 0.0347(13) 0.0035(9) -0.0139(11) -0.0113(9)
C24 0.0602(17) 0.0172(10) 0.0405(14) -0.0076(9) -0.0248(13) 0.0045(10)
C25 0.0522(15) 0.0291(12) 0.0287(12) -0.0117(9) -0.0075(10) 0.0196(11)
C26 0.0317(11) 0.0242(10) 0.0224(10) -0.0034(8) 0.0023(8) 0.0077(8)
C27 0.0334(12) 0.0368(13) 0.0290(11) 0.0045(9) 0.0052(9) -0.0190(10)
C28 0.108(3) 0.0267(14) 0.075(2) -0.0231(15) -0.048(2) 0.0077(16)
C29 0.0394(13) 0.0441(14) 0.0297(12) -0.0056(10) 0.0195(10) 0.0036(11)
C31 0.0184(9) 0.0143(8) 0.0132(8) 0.0000(6) 0.0008(6) -0.0005(6)
C32 0.0172(8) 0.0135(8) 0.0184(9) -0.0017(7) -0.0003(7) -0.0014(6)
C33 0.0222(9) 0.0198(9) 0.0205(9) -0.0041(7) 0.0045(7) -0.0027(7)
C34 0.0323(11) 0.0252(10) 0.0162(9) -0.0008(7) 0.0037(8) -0.0083(8)
C35 0.0312(11) 0.0240(10) 0.0193(9) 0.0072(8) -0.0032(8) -0.0015(8)
C36 0.0221(9) 0.0172(9) 0.0208(9) 0.0021(7) -0.0015(7) 0.0008(7)
C37 0.0217(9) 0.0187(9) 0.0229(10) 0.0006(7) -0.0003(7) 0.0044(7)
C38 0.0522(16) 0.0392(13) 0.0205(11) 0.0007(9) 0.0122(10) -0.0088(11)
C39 0.0344(12) 0.0238(10) 0.0304(11) 0.0079(8) 0.0022(9) 0.0127(9)
S1SA 0.0183(5) 0.0265(6) 0.0336(9) -0.0039(5) 0.0033(4) -0.0026(4)
O2SA 0.0266(17) 0.049(2) 0.0355(18) -0.0164(16) 0.0031(14) 0.0016(15)
C1SA 0.023(2) 0.032(2) 0.023(2) 0.003(2) 0.0010(18) 0.0039(17)
F1SA 0.0392(16) 0.0335(16) 0.0286(14) -0.0074(12) 0.0016(12) 0.0049(12)
S1SB 0.0157(5) 0.0495(7) 0.0217(8) -0.0022(5) 0.0030(4) -0.0053(4)
O2SB 0.0252(17) 0.081(3) 0.0241(17) -0.0127(19) 0.0043(13) 0.0017(18)
C1SB 0.024(2) 0.033(3) 0.037(3) 0.003(2) 0.001(2) 0.0000(18)
F1SB 0.0376(16) 0.058(2) 0.0252(14) 0.0020(13) 0.0065(12) -0.0009(14)
O1SA 0.0278(9) 0.0632(12) 0.0401(10) 0.0030(9) 0.0041(7) -0.0186(8)
O3SA 0.0461(11) 0.0303(9) 0.0505(11) -0.0005(8) -0.0128(9) -0.0001(8)
F2SA 0.0439(8) 0.0404(8) 0.0490(9) 0.0030(7) -0.0056(7) 0.0143(7)
F3SA 0.0254(7) 0.0386(8) 0.0625(10) -0.0005(7) 0.0035(6) -0.0095(6)

loop_
_atom_type_symbol
_atom_type_description
_atom_type_scat_dispersion_real
_atom_type_scat_dispersion_imag
_atom_type_scat_source
C C 0.0033 0.0016 'International Tables Vol C Tables 4.2.6.8 and 6.1.1.4'
H H 0.0000 0.0000 'International Tables Vol C Tables 4.2.6.8 and 6.1.1.4'
O O 0.0106 0.0060 'International Tables Vol C Tables 4.2.6.8 and 6.1.1.4'
F F 0.0171 0.0103 'International Tables Vol C Tables 4.2.6.8 and 6.1.1.4'
S S 0.1246 0.1234 'International Tables Vol C Tables 4.2.6.8 and 6.1.1.4'
Sb Sb -0.5866 1.5461 'International Tables Vol C Tables 4.2.6.8 and 6.1.1.4'

loop_
_geom_angle_atom_site_label_1
_geom_angle_atom_site_label_2
_geom_angle_atom_site_label_3
_geom_angle
_geom_angle_site_symmetry_1
_geom_angle_site_symmetry_3
_geom_angle_publ_flag
O1 Sb1 C31 100.22(7) . . ?
O1 Sb1 C21 103.22(7) . . ?
C31 Sb1 C21 112.05(7) . . ?
O1 Sb1 C11 105.63(7) . . ?
C31 Sb1 C11 118.49(7) . . ?
C21 Sb1 C11 114.59(7) . . ?
C16 C11 C12 121.32(16) . . ?
C16 C11 Sb1 117.65(13) . . ?
C12 C11 Sb1 120.97(13) . . ?
C13 C12 C11 117.83(17) . . ?
C13 C12 C17 119.08(17) . . ?
C11 C12 C17 123.08(17) . . ?
C12 C13 C14 122.31(17) . . ?
C15 C14 C13 118.40(17) . . ?
C15 C14 C18 121.40(18) . . ?
C13 C14 C18 120.19(18) . . ?
C14 C15 C16 121.96(17) . . ?
C15 C16 C11 118.10(17) . . ?
C15 C16 C19 118.15(17) . . ?
C11 C16 C19 123.74(17) . . ?
C22 C21 C26 121.86(18) . . ?
C22 C21 Sb1 120.94(15) . . ?
C26 C21 Sb1 117.17(15) . . ?
C23 C22 C21 117.5(2) . . ?
C23 C22 C27 118.7(2) . . ?
C21 C22 C27 123.83(18) . . ?
C24 C23 C22 122.6(2) . . ?
C23 C24 C25 118.7(2) . . ?
C23 C24 C28 121.0(3) . . ?
C25 C24 C28 120.3(3) . . ?
C26 C25 C24 121.4(2) . . ?
C25 C26 C21 117.9(2) . . ?
C25 C26 C29 118.8(2) . . ?
C21 C26 C29 123.29(19) . . ?
C32 C31 C36 121.34(17) . . ?
C32 C31 Sb1 121.29(13) . . ?
C36 C31 Sb1 117.26(14) . . ?
C33 C32 C31 118.08(17) . . ?
C33 C32 C37 119.24(17) . . ?
C31 C32 C37 122.65(17) . . ?
C32 C33 C34 121.94(19) . . ?
C35 C34 C33 118.66(19) . . ?
C35 C34 C38 121.0(2) . . ?
C33 C34 C38 120.3(2) . . ?
C34 C35 C36 121.93(19) . . ?
C35 C36 C31 118.01(18) . . ?
C35 C36 C39 118.34(18) . . ?
C31 C36 C39 123.61(18) . . ?
O1SA S1SA O2SA 114.09(18) . . ?
O1SA S1SA O3SA 119.85(15) . . ?
O2SA S1SA O3SA 110.31(18) . . ?
O1SA S1SA C1SA 103.91(19) . . ?
O2SA S1SA C1SA 104.3(3) . . ?
O3SA S1SA C1SA 102.10(18) . . ?
F1SA C1SA F2SA 109.0(4) . . ?
F1SA C1SA F3SA 110.2(4) . . ?
F2SA C1SA F3SA 103.8(3) . . ?
F1SA C1SA S1SA 112.2(3) . . ?
F2SA C1SA S1SA 110.2(3) . . ?
F3SA C1SA S1SA 111.0(3) . . ?
O3SA S1SB O2SB 113.8(2) . . ?
O3SA S1SB O1SA 116.73(15) . . ?
O2SB S1SB O1SA 111.09(17) . . ?
O3SA S1SB C1SB 109.4(2) . . ?
O2SB S1SB C1SB 102.7(3) . . ?
O1SA S1SB C1SB 101.34(19) . . ?
F3SA C1SB F1SB 110.5(4) . . ?
F3SA C1SB F2SA 107.1(4) . . ?
F1SB C1SB F2SA 107.9(4) . . ?
F3SA C1SB S1SB 107.6(3) . . ?
F1SB C1SB S1SB 112.5(4) . . ?
F2SA C1SB S1SB 111.1(4) . . ?

loop_
_geom_bond_atom_site_label_1
_geom_bond_atom_site_label_2
_geom_bond_distance
_geom_bond_site_symmetry_2
_geom_bond_publ_flag
Sb1 O1 1.9100(15) . ?
Sb1 C31 2.1157(18) . ?
Sb1 C21 2.1199(18) . ?
Sb1 C11 2.1217(18) . ?
C11 C16 1.403(3) . ?
C11 C12 1.412(3) . ?
C12 C13 1.391(3) . ?
C12 C17 1.506(3) . ?
C13 C14 1.391(3) . ?
C14 C15 1.390(3) . ?
C14 C18 1.509(3) . ?
C15 C16 1.398(3) . ?
C16 C19 1.509(3) . ?
C21 C22 1.401(3) . ?
C21 C26 1.402(3) . ?
C22 C23 1.392(3) . ?
C22 C27 1.504(3) . ?
C23 C24 1.375(4) . ?
C24 C25 1.398(4) . ?
C24 C28 1.512(3) . ?
C25 C26 1.396(3) . ?
C26 C29 1.501(3) . ?
C31 C32 1.406(3) . ?
C31 C36 1.408(3) . ?
C32 C33 1.392(3) . ?
C32 C37 1.511(3) . ?
C33 C34 1.392(3) . ?
C34 C35 1.388(3) . ?
C34 C38 1.515(3) . ?
C35 C36 1.395(3) . ?
C36 C39 1.511(3) . ?
S1SA O1SA 1.366(2) . ?
S1SA O2SA 1.433(4) . ?
S1SA O3SA 1.459(2) . ?
S1SA C1SA 1.827(5) . ?
C1SA F1SA 1.323(6) . ?
C1SA F2SA 1.353(5) . ?
C1SA F3SA 1.383(5) . ?
S1SB O3SA 1.359(2) . ?
S1SB O2SB 1.435(4) . ?
S1SB O1SA 1.511(2) . ?
S1SB C1SB 1.814(6) . ?
C1SB F3SA 1.329(5) . ?
C1SB F1SB 1.335(7) . ?
C1SB F2SA 1.348(5) . ?
